data_7104884
loop_
_publ_author_name
'Kieran, Amy L.'
'Bond, Andrew D.'
'Belenguer, Ana M.'
'Sanders, Jeremy K. M.'

_publ_section_title
;
 Dynamic combinatorial libraries of metalloporphyrins:
 templated amplification of disulfide-linked oligomers
;
_journal_coden_ASTM CHCOFS
_journal_issue 21
_journal_name_full
;
 Chemical Communications (Cambridge, United Kingdom)
;
_journal_page_first 2674
_journal_page_last 2675
_journal_paper_doi 10.1039/b310438a
_journal_year 2003
_chemical_formula_moiety 'C130 H168 N10 S4 Zn2, (C H Cl3)2'
_chemical_formula_sum 'C132 H170 Cl6 N10 S4 Zn2'
_chemical_formula_weight 2368.46
_space_group_IT_number 14
_symmetry_cell_setting monoclinic
_symmetry_space_group_name_Hall '-P 2ybc'
_symmetry_space_group_name_H-M 'P 1 21/c 1'
_atom_sites_solution_hydrogens geom
_atom_sites_solution_primary direct
_atom_sites_solution_secondary difmap
_cell_angle_alpha 90.00
_cell_angle_beta 96.534(1)
_cell_angle_gamma 90.00
_cell_formula_units_Z 2
_cell_length_a 13.6594(3)
_cell_length_b 21.1379(5)
_cell_length_c 21.4513(7)
_cell_measurement_reflns_used 23351
_cell_measurement_temperature 220(2)
_cell_measurement_theta_max 22.46
_cell_measurement_theta_min 1.02
_cell_volume 6153.4(3)
_computing_cell_refinement 'HKL Scalepack (Otwinowski & Minor, 1997)'
_computing_data_collection 'Collect (Nonius, 1998)'
_computing_data_reduction
;
HKL Denzo and Scalepack (Otwinowski & Minor, 1997)
;
_computing_publication_material 'SHELXTL v6.12 (Bruker AXS, 2001)'
_computing_structure_refinement 'SHELXTL v6.12 (Bruker AXS, 2001)'
_computing_structure_solution 'SIR-92 (Altomare et al., 1994)'
_diffrn_ambient_temperature 220(2)
_diffrn_measured_fraction_theta_full 0.994
_diffrn_measured_fraction_theta_max 0.994
_diffrn_measurement_device_type 'Nonius KappaCCD'
_diffrn_measurement_method 'Thin slice \w and \f scans'
_diffrn_radiation_monochromator graphite
_diffrn_radiation_source 'fine-focus sealed tube'
_diffrn_radiation_type MoK\a
_diffrn_radiation_wavelength 0.71073
_diffrn_reflns_av_R_equivalents 0.0975
_diffrn_reflns_av_sigmaI/netI 0.0828
_diffrn_reflns_limit_h_max 14
_diffrn_reflns_limit_h_min -14
_diffrn_reflns_limit_k_max 21
_diffrn_reflns_limit_k_min -22
_diffrn_reflns_limit_l_max 23
_diffrn_reflns_limit_l_min -22
_diffrn_reflns_number 28071
_diffrn_reflns_theta_full 22.46
_diffrn_reflns_theta_max 22.46
_diffrn_reflns_theta_min 3.52
_diffrn_standards_number 0
_exptl_absorpt_coefficient_mu 0.641
_exptl_absorpt_correction_T_max 0.976
_exptl_absorpt_correction_T_min 0.922
_exptl_absorpt_correction_type multi-scan
_exptl_absorpt_process_details 'Sortav Blessing (1995)'
_exptl_crystal_colour red
_exptl_crystal_density_diffrn 1.278
_exptl_crystal_density_method 'not measured'
_exptl_crystal_description needle
_exptl_crystal_F_000 2516
_exptl_crystal_size_max 0.14
_exptl_crystal_size_mid 0.05
_exptl_crystal_size_min 0.05
_refine_diff_density_max 1.656
_refine_diff_density_min -0.603
_refine_diff_density_rms 0.094
_refine_ls_extinction_method none
_refine_ls_goodness_of_fit_ref 1.045
_refine_ls_hydrogen_treatment constr
_refine_ls_matrix_type full
_refine_ls_number_parameters 758
_refine_ls_number_reflns 7955
_refine_ls_number_restraints 86
_refine_ls_restrained_S_all 1.049
_refine_ls_R_factor_all 0.1192
_refine_ls_R_factor_gt 0.0767
_refine_ls_shift/su_max 0.000
_refine_ls_shift/su_mean 0.000
_refine_ls_structure_factor_coef Fsqd
_refine_ls_weighting_details 'calc w=1/[\s^2^(Fo^2^)+(0.0919P)^2^+25.9296P] where P=(Fo^2^+2Fc^2^)/3'
_refine_ls_weighting_scheme calc
_refine_ls_wR_factor_gt 0.1821
_refine_ls_wR_factor_ref 0.2132
_reflns_number_gt 5512
_reflns_number_total 7955
_reflns_threshold_expression I>2\s(I)
_cod_data_source_file b310438a.txt
_cod_data_source_block js0215
_cod_original_sg_symbol_H-M 'P 21/c'
_cod_database_code 7104884

loop_
_symmetry_equiv_pos_as_xyz
'x, y, z'
'-x, y+1/2, -z+1/2'
'-x, -y, -z'
'x, -y-1/2, z-1/2'

loop_
_atom_site_label
_atom_site_type_symbol
_atom_site_fract_x
_atom_site_fract_y
_atom_site_fract_z
_atom_site_U_iso_or_equiv
_atom_site_adp_type
_atom_site_occupancy
_atom_site_symmetry_multiplicity
_atom_site_calc_flag
_atom_site_refinement_flags
_atom_site_disorder_assembly
_atom_site_disorder_group
Zn1 Zn 0.09157(5) -0.12011(3) 0.10492(3) 0.0257(2) Uani 1 1 d . . .
S1 S 0.2118(2) -0.26557(13) -0.28786(12) 0.0749(8) Uani 1 1 d . . .
S2 S -0.1828(2) 0.17187(13) 0.28326(15) 0.0818(8) Uani 1 1 d . . .
N1 N -0.0202(4) -0.1171(2) 0.1637(2) 0.0278(13) Uani 1 1 d . B .
N2 N 0.1713(4) -0.0625(2) 0.1716(2) 0.0281(13) Uani 1 1 d . B .
N3 N 0.2178(4) -0.1415(2) 0.0640(2) 0.0283(13) Uani 1 1 d . B .
N4 N 0.0280(4) -0.1985(2) 0.0564(2) 0.0261(12) Uani 1 1 d . B .
C1 C -0.1030(5) -0.1543(3) 0.1555(3) 0.0294(16) Uani 1 1 d . . .
C2 C -0.1665(5) -0.1406(3) 0.2020(3) 0.0334(17) Uani 1 1 d D A .
C3 C -0.1245(5) -0.0934(3) 0.2386(3) 0.0333(17) Uani 1 1 d . . .
C4 C -0.0294(5) -0.0793(3) 0.2154(3) 0.0303(16) Uani 1 1 d . B .
C5 C 0.0443(5) -0.0368(3) 0.2408(3) 0.0298(16) Uani 1 1 d . . .
C6 C 0.1386(5) -0.0296(3) 0.2221(3) 0.0275(15) Uani 1 1 d . B .
C7 C 0.2201(5) 0.0089(3) 0.2518(3) 0.0333(17) Uani 1 1 d . . .
C8 C 0.2973(5) -0.0007(3) 0.2188(3) 0.0358(17) Uani 1 1 d D B .
C9 C 0.2656(5) -0.0446(3) 0.1680(3) 0.0283(15) Uani 1 1 d . . .
C10 C 0.3236(5) -0.0640(3) 0.1228(3) 0.0347(17) Uani 1 1 d . B .
H10A H 0.3867 -0.0457 0.1257 0.042 Uiso 1 1 calc R . .
C11 C 0.3024(5) -0.1066(3) 0.0737(3) 0.0313(16) Uani 1 1 d . . .
C12 C 0.3668(4) -0.1224(3) 0.0276(3) 0.0334(16) Uani 1 1 d D B .
C13 C 0.3244(5) -0.1688(3) -0.0081(3) 0.0348(17) Uani 1 1 d . . .
C14 C 0.2282(5) -0.1813(3) 0.0143(3) 0.0283(16) Uani 1 1 d . B .
C15 C 0.1584(5) -0.2267(3) -0.0092(3) 0.0292(16) Uani 1 1 d . . .
C16 C 0.0633(5) -0.2350(3) 0.0114(3) 0.0303(16) Uani 1 1 d . B .
C17 C -0.0117(5) -0.2813(3) -0.0112(3) 0.0373(18) Uani 1 1 d . . .
C18 C -0.0912(5) -0.2702(4) 0.0193(4) 0.046(2) Uani 1 1 d D B .
C19 C -0.0644(5) -0.2191(3) 0.0624(3) 0.0336(17) Uani 1 1 d . . .
C20 C -0.1233(5) -0.1982(3) 0.1072(3) 0.0392(18) Uani 1 1 d . B .
H20A H -0.1864 -0.2165 0.1045 0.047 Uiso 1 1 calc R . .
C21 C -0.1702(6) -0.0636(4) 0.2925(4) 0.047(2) Uani 1 1 d . B .
H21A H -0.2389 -0.0760 0.2903 0.071 Uiso 1 1 calc R . .
H21B H -0.1657 -0.0179 0.2897 0.071 Uiso 1 1 calc R . .
H21C H -0.1353 -0.0779 0.3319 0.071 Uiso 1 1 calc R . .
C22 C 0.2229(6) 0.0541(4) 0.3069(4) 0.051(2) Uani 1 1 d . B .
H22A H 0.2862 0.0754 0.3126 0.077 Uiso 1 1 calc R . .
H22B H 0.2134 0.0306 0.3446 0.077 Uiso 1 1 calc R . .
H22C H 0.1708 0.0852 0.2987 0.077 Uiso 1 1 calc R . .
C23 C 0.3696(6) -0.1978(4) -0.0632(4) 0.051(2) Uani 1 1 d . B .
H23A H 0.4275 -0.1738 -0.0710 0.076 Uiso 1 1 calc R . .
H23B H 0.3218 -0.1969 -0.1003 0.076 Uiso 1 1 calc R . .
H23C H 0.3882 -0.2413 -0.0534 0.076 Uiso 1 1 calc R . .
C24 C -0.0077(6) -0.3347(4) -0.0578(4) 0.048(2) Uani 1 1 d . B .
H24A H -0.0623 -0.3634 -0.0546 0.072 Uiso 1 1 calc R . .
H24B H 0.0540 -0.3574 -0.0487 0.072 Uiso 1 1 calc R . .
H24C H -0.0121 -0.3175 -0.1000 0.072 Uiso 1 1 calc R . .
C25 C -0.2593(5) -0.1778(3) 0.2099(4) 0.048(2) Uani 0.50 1 d PD A 1
H25A H -0.2975 -0.1834 0.1688 0.057 Uiso 0.50 1 calc PR A 1
H25B H -0.2998 -0.1537 0.2364 0.057 Uiso 0.50 1 calc PR A 1
C26 C -0.2358(6) -0.2435(4) 0.2399(4) 0.066(3) Uani 0.50 1 d PD A 1
H26A H -0.2977 -0.2668 0.2409 0.079 Uiso 0.50 1 calc PR A 1
H26B H -0.1952 -0.2673 0.2132 0.079 Uiso 0.50 1 calc PR A 1
C27 C -0.1828(8) -0.2409(4) 0.3055(4) 0.084(3) Uani 0.50 1 d PD A 1
H27A H -0.2190 -0.2122 0.3305 0.101 Uiso 0.50 1 calc PR A 1
H27B H -0.1174 -0.2225 0.3033 0.101 Uiso 0.50 1 calc PR A 1
C28 C -0.1699(15) -0.3042(8) 0.3400(10) 0.104(9) Uani 0.50 1 d PDU A 1
H28A H -0.1217 -0.2997 0.3773 0.125 Uiso 0.50 1 calc PR A 1
H28B H -0.1455 -0.3362 0.3125 0.125 Uiso 0.50 1 calc PR A 1
C29 C -0.2698(15) -0.3250(11) 0.3595(13) 0.114(9) Uani 0.50 1 d PDU A 1
H29A H -0.3034 -0.2883 0.3754 0.137 Uiso 0.50 1 calc PR A 1
H29B H -0.3113 -0.3415 0.3228 0.137 Uiso 0.50 1 calc PR A 1
C30 C -0.256(2) -0.3758(15) 0.4101(14) 0.142(14) Uani 0.50 1 d PDU A 1
H30A H -0.3198 -0.3859 0.4239 0.213 Uiso 0.50 1 calc PR A 1
H30B H -0.2123 -0.3603 0.4455 0.213 Uiso 0.50 1 calc PR A 1
H30C H -0.2286 -0.4134 0.3933 0.213 Uiso 0.50 1 calc PR A 1
C25' C -0.2593(5) -0.1778(3) 0.2099(4) 0.048(2) Uani 0.50 1 d P A 2
H25C H -0.2975 -0.1834 0.1688 0.057 Uiso 0.50 1 calc PR A 2
H25D H -0.2998 -0.1537 0.2364 0.057 Uiso 0.50 1 calc PR A 2
C26' C -0.2358(6) -0.2435(4) 0.2399(4) 0.066(3) Uani 0.50 1 d P A 2
H26C H -0.2977 -0.2668 0.2409 0.079 Uiso 0.50 1 calc PR A 2
H26D H -0.1952 -0.2673 0.2132 0.079 Uiso 0.50 1 calc PR A 2
C27' C -0.1828(8) -0.2409(4) 0.3055(4) 0.084(3) Uani 0.50 1 d PD A 2
H27C H -0.2302 -0.2286 0.3343 0.101 Uiso 0.50 1 calc PR A 2
H27D H -0.1324 -0.2078 0.3069 0.101 Uiso 0.50 1 calc PR A 2
C28' C -0.1332(13) -0.3027(7) 0.3292(10) 0.102(9) Uani 0.50 1 d PDU A 2
H28C H -0.0917 -0.3178 0.2978 0.122 Uiso 0.50 1 calc PR A 2
H28D H -0.0899 -0.2938 0.3678 0.122 Uiso 0.50 1 calc PR A 2
C29' C -0.2036(16) -0.3555(7) 0.3424(9) 0.086(6) Uani 0.50 1 d PDU A 2
H29C H -0.1668 -0.3954 0.3464 0.104 Uiso 0.50 1 calc PR A 2
H29D H -0.2540 -0.3595 0.3063 0.104 Uiso 0.50 1 calc PR A 2
C30' C -0.2547(18) -0.3460(13) 0.4013(11) 0.086(7) Uani 0.50 1 d PDU A 2
H30D H -0.2970 -0.3819 0.4069 0.129 Uiso 0.50 1 calc PR A 2
H30E H -0.2941 -0.3077 0.3971 0.129 Uiso 0.50 1 calc PR A 2
H30F H -0.2056 -0.3422 0.4375 0.129 Uiso 0.50 1 calc PR A 2
C31 C 0.3994(5) 0.0273(4) 0.2336(3) 0.046(2) Uani 1 1 d D . .
H31A H 0.3935 0.0726 0.2422 0.055 Uiso 1 1 calc R B .
H31B H 0.4354 0.0228 0.1968 0.055 Uiso 1 1 calc R . .
C32 C 0.4582(5) -0.0047(4) 0.2902(4) 0.063(3) Uani 1 1 d D B .
H32A H 0.4178 -0.0057 0.3251 0.075 Uiso 1 1 calc R . .
H32B H 0.4721 -0.0486 0.2792 0.075 Uiso 1 1 calc R . .
C33 C 0.5553(5) 0.0286(4) 0.3117(4) 0.063(2) Uani 1 1 d D . .
H33A H 0.5985 0.0259 0.2783 0.076 Uiso 1 1 calc R B .
H33B H 0.5422 0.0735 0.3188 0.076 Uiso 1 1 calc R . .
C34 C 0.6085(5) 0.0005(4) 0.3716(4) 0.061(2) Uani 1 1 d D B .
H34A H 0.5625 -0.0016 0.4034 0.073 Uiso 1 1 calc R . .
H34B H 0.6285 -0.0429 0.3630 0.073 Uiso 1 1 calc R . .
C35 C 0.6988(6) 0.0378(4) 0.3978(4) 0.063(2) Uani 1 1 d D . .
H35A H 0.6787 0.0808 0.4079 0.075 Uiso 1 1 calc R B .
H35B H 0.7441 0.0411 0.3656 0.075 Uiso 1 1 calc R . .
C36 C 0.7525(8) 0.0073(6) 0.4565(5) 0.091(3) Uani 1 1 d D B .
H36A H 0.8087 0.0332 0.4722 0.137 Uiso 1 1 calc R . .
H36B H 0.7751 -0.0345 0.4463 0.137 Uiso 1 1 calc R . .
H36C H 0.7079 0.0039 0.4885 0.137 Uiso 1 1 calc R . .
C37 C 0.4642(4) -0.0891(3) 0.0225(3) 0.0405(18) Uani 1 1 d D . .
H37A H 0.4600 -0.0457 0.0380 0.049 Uiso 1 1 calc R B .
H37B H 0.4751 -0.0868 -0.0218 0.049 Uiso 1 1 calc R . .
C38 C 0.5522(4) -0.1220(4) 0.0591(4) 0.052(2) Uani 1 1 d D B .
H38A H 0.5650 -0.1620 0.0384 0.063 Uiso 1 1 calc R . .
H38B H 0.5364 -0.1318 0.1015 0.063 Uiso 1 1 calc R . .
C39 C 0.6451(5) -0.0807(4) 0.0637(4) 0.061(2) Uani 1 1 d D . .
H39A H 0.7032 -0.1076 0.0736 0.073 Uiso 1 1 calc R B .
H39B H 0.6500 -0.0608 0.0229 0.073 Uiso 1 1 calc R . .
C40 C 0.6444(6) -0.0296(4) 0.1136(4) 0.066(3) Uani 1 1 d D B .
H40A H 0.6448 -0.0495 0.1548 0.080 Uiso 1 1 calc R . .
H40B H 0.5836 -0.0048 0.1055 0.080 Uiso 1 1 calc R . .
C41 C 0.7327(7) 0.0147(5) 0.1145(5) 0.092(4) Uani 1 1 d D . .
H41A H 0.7935 -0.0101 0.1216 0.111 Uiso 1 1 calc R B .
H41B H 0.7313 0.0356 0.0736 0.111 Uiso 1 1 calc R . .
C42 C 0.7327(11) 0.0644(5) 0.1653(6) 0.126(5) Uani 1 1 d D B .
H42A H 0.7876 0.0931 0.1630 0.189 Uiso 1 1 calc R . .
H42B H 0.7391 0.0441 0.2061 0.189 Uiso 1 1 calc R . .
H42C H 0.6714 0.0880 0.1595 0.189 Uiso 1 1 calc R . .
C43 C -0.1970(6) -0.2962(4) 0.0055(4) 0.074(3) Uani 1 1 d D . .
H43A H -0.2440 -0.2618 0.0094 0.088 Uiso 1 1 calc R B .
H43B H -0.2070 -0.3118 -0.0378 0.088 Uiso 1 1 calc R . .
C44 C -0.2169(6) -0.3487(4) 0.0493(5) 0.077(3) Uani 1 1 d D B .
H44A H -0.1977 -0.3353 0.0927 0.092 Uiso 1 1 calc R . .
H44B H -0.1772 -0.3857 0.0409 0.092 Uiso 1 1 calc R . .
C45 C -0.3279(5) -0.3669(4) 0.0409(5) 0.079(3) Uani 1 1 d D . .
H45A H -0.3517 -0.3682 -0.0040 0.095 Uiso 1 1 calc R B .
H45B H -0.3359 -0.4092 0.0583 0.095 Uiso 1 1 calc R . .
C46 C -0.3897(6) -0.3195(5) 0.0736(6) 0.087(3) Uani 1 1 d D B .
H46A H -0.3654 -0.3180 0.1184 0.105 Uiso 1 1 calc R . .
H46B H -0.3817 -0.2773 0.0561 0.105 Uiso 1 1 calc R . .
C47 C -0.4979(6) -0.3368(5) 0.0661(5) 0.086(3) Uani 1 1 d D . .
H47A H -0.5233 -0.3354 0.0215 0.104 Uiso 1 1 calc R B .
H47B H -0.5055 -0.3802 0.0810 0.104 Uiso 1 1 calc R . .
C48 C -0.5574(7) -0.2925(5) 0.1023(5) 0.086(3) Uani 1 1 d D B .
H48A H -0.6221 -0.3105 0.1049 0.129 Uiso 1 1 calc R . .
H48B H -0.5642 -0.2520 0.0810 0.129 Uiso 1 1 calc R . .
H48C H -0.5240 -0.2866 0.1443 0.129 Uiso 1 1 calc R . .
C49 C 0.0215(5) 0.0015(3) 0.2960(3) 0.0317(16) Uani 1 1 d . B .
C50 C -0.0152(5) 0.0621(3) 0.2891(3) 0.0396(18) Uani 1 1 d . . .
H50A H -0.0276 0.0794 0.2487 0.047 Uiso 1 1 calc R B .
C51 C -0.0344(6) 0.0985(3) 0.3408(4) 0.0433(19) Uani 1 1 d . B .
C52 C -0.0182(6) 0.0714(4) 0.4002(4) 0.048(2) Uani 1 1 d . . .
H52A H -0.0330 0.0946 0.4353 0.058 Uiso 1 1 calc R B .
C53 C 0.0194(6) 0.0109(4) 0.4085(4) 0.051(2) Uani 1 1 d . B .
H53A H 0.0312 -0.0067 0.4489 0.061 Uiso 1 1 calc R . .
C54 C 0.0395(6) -0.0238(4) 0.3562(3) 0.0404(18) Uani 1 1 d . . .
H54A H 0.0657 -0.0648 0.3616 0.048 Uiso 1 1 calc R B .
C55 C -0.0681(7) 0.1667(4) 0.3342(5) 0.068(3) Uani 1 1 d . . .
H55A H -0.0176 0.1920 0.3167 0.082 Uiso 1 1 calc R B .
H55B H -0.0770 0.1839 0.3756 0.082 Uiso 1 1 calc R . .
C56 C 0.1860(5) -0.2709(3) -0.0587(3) 0.0313(16) Uani 1 1 d . B .
C57 C 0.1527(5) -0.2620(3) -0.1214(3) 0.0395(18) Uani 1 1 d . . .
H57A H 0.1125 -0.2270 -0.1333 0.047 Uiso 1 1 calc R B .
C58 C 0.1779(6) -0.3042(4) -0.1678(3) 0.0423(19) Uani 1 1 d . B .
C59 C 0.2389(6) -0.3551(4) -0.1489(4) 0.050(2) Uani 1 1 d . . .
H59A H 0.2568 -0.3838 -0.1791 0.060 Uiso 1 1 calc R B .
C60 C 0.2735(6) -0.3638(4) -0.0863(4) 0.052(2) Uani 1 1 d . B .
H60A H 0.3158 -0.3979 -0.0742 0.062 Uiso 1 1 calc R . .
C61 C 0.2458(6) -0.3224(3) -0.0417(4) 0.0436(19) Uani 1 1 d . . .
H61A H 0.2678 -0.3293 0.0009 0.052 Uiso 1 1 calc R B .
C62 C 0.1338(7) -0.2985(4) -0.2343(4) 0.066(3) Uani 1 1 d . . .
H62A H 0.0745 -0.2722 -0.2355 0.079 Uiso 1 1 calc R B .
H62B H 0.1129 -0.3407 -0.2494 0.079 Uiso 1 1 calc R . .
N5 N 0.0340(4) -0.0445(2) 0.0383(2) 0.0267(13) Uani 0.50 1 d P B 1
C63 C 0.0294(13) -0.0673(7) -0.0284(6) 0.043(4) Uani 0.50 1 d P B 1
H63A H 0.0957 -0.0795 -0.0372 0.065 Uiso 0.50 1 d PR B 1
H63B H -0.0143 -0.1041 -0.0336 0.065 Uiso 0.50 1 d PR B 1
C64 C 0.0989(13) 0.0111(7) 0.0419(8) 0.052(4) Uani 0.50 1 d P . 1
H64A H 0.1039 0.0282 0.0846 0.078 Uiso 0.50 1 d PR . 1
H64B H 0.1645 -0.0013 0.0320 0.078 Uiso 0.50 1 d PR . 1
C65 C -0.0647(12) -0.0247(8) 0.0504(8) 0.053(4) Uani 0.50 1 d P . 1
H65A H -0.1089 -0.0614 0.0457 0.079 Uiso 0.50 1 d PR . 1
H65B H -0.0614 -0.0087 0.0935 0.079 Uiso 0.50 1 d PR . 1
N5' N 0.0340(4) -0.0445(2) 0.0383(2) 0.0267(13) Uani 0.50 1 d P B 2
C63' C 0.1081(11) -0.0267(8) -0.0048(8) 0.048(4) Uani 0.50 1 d P B 2
H63C H 0.1676 -0.0111 0.0203 0.072 Uiso 0.50 1 d PR B 2
H63D H 0.1246 -0.0638 -0.0289 0.072 Uiso 0.50 1 d PR B 2
C64' C 0.0138(13) 0.0144(7) 0.0742(6) 0.043(4) Uani 0.50 1 d P B 2
H64C H -0.0351 0.0047 0.1029 0.064 Uiso 0.50 1 d PR B 2
H64D H 0.0751 0.0286 0.0984 0.064 Uiso 0.50 1 d PR B 2
C65' C -0.0584(12) -0.0645(7) 0.0027(7) 0.044(4) Uani 0.50 1 d P B 2
H65C H -0.0477 -0.1032 -0.0208 0.065 Uiso 0.50 1 d PR B 2
H65D H -0.1065 -0.0729 0.0323 0.065 Uiso 0.50 1 d PR B 2
C100 C 0.4594(8) 0.7793(5) 0.3004(5) 0.080(3) Uani 1 1 d . . .
H10B H 0.3908 0.7818 0.3109 0.096 Uiso 1 1 calc R . .
Cl1 Cl 0.4669(3) 0.82368(15) 0.23107(17) 0.1082(11) Uani 1 1 d . . .
Cl2 Cl 0.4863(3) 0.70001(14) 0.28754(16) 0.1057(11) Uani 1 1 d . . .
Cl3 Cl 0.5353(3) 0.81177(17) 0.36130(17) 0.1125(11) Uani 1 1 d . . .

loop_
_atom_site_aniso_label
_atom_site_aniso_U_11
_atom_site_aniso_U_22
_atom_site_aniso_U_33
_atom_site_aniso_U_23
_atom_site_aniso_U_13
_atom_site_aniso_U_12
Zn1 0.0309(4) 0.0237(4) 0.0222(4) -0.0005(3) 0.0019(3) -0.0009(4)
S1 0.098(2) 0.0715(17) 0.0586(15) 0.0052(13) 0.0242(14) 0.0286(15)
S2 0.0762(18) 0.0588(16) 0.108(2) 0.0014(15) -0.0006(16) -0.0020(14)
N1 0.036(3) 0.026(3) 0.022(3) 0.003(2) 0.006(2) 0.002(3)
N2 0.034(3) 0.027(3) 0.023(3) 0.001(2) 0.001(2) -0.002(3)
N3 0.034(3) 0.027(3) 0.024(3) -0.005(2) 0.003(2) 0.004(3)
N4 0.032(3) 0.021(3) 0.025(3) 0.000(2) 0.002(2) -0.002(3)
C1 0.033(4) 0.025(4) 0.030(4) 0.002(3) 0.003(3) 0.001(3)
C2 0.039(4) 0.033(4) 0.029(4) 0.003(3) 0.010(3) 0.002(3)
C3 0.039(4) 0.031(4) 0.032(4) 0.004(3) 0.009(3) 0.001(3)
C4 0.040(4) 0.027(4) 0.025(4) 0.004(3) 0.009(3) 0.005(3)
C5 0.039(4) 0.030(4) 0.019(4) 0.000(3) -0.001(3) 0.002(3)
C6 0.035(4) 0.025(4) 0.021(4) 0.002(3) -0.004(3) -0.002(3)
C7 0.044(4) 0.025(4) 0.029(4) -0.009(3) -0.001(3) -0.003(3)
C8 0.040(4) 0.032(4) 0.035(4) 0.002(3) -0.001(3) -0.002(3)
C9 0.033(4) 0.027(4) 0.024(4) -0.001(3) 0.000(3) -0.004(3)
C10 0.029(4) 0.033(4) 0.041(4) 0.000(3) 0.001(3) -0.007(3)
C11 0.028(4) 0.031(4) 0.035(4) 0.002(3) 0.005(3) -0.002(3)
C12 0.030(4) 0.033(4) 0.038(4) 0.001(3) 0.007(3) 0.000(3)
C13 0.040(4) 0.035(4) 0.030(4) -0.003(3) 0.005(3) 0.002(3)
C14 0.036(4) 0.025(4) 0.024(4) 0.008(3) 0.007(3) 0.002(3)
C15 0.037(4) 0.024(4) 0.027(4) 0.001(3) 0.004(3) 0.002(3)
C16 0.043(4) 0.023(4) 0.025(4) -0.001(3) 0.002(3) 0.002(3)
C17 0.047(5) 0.031(4) 0.034(4) -0.005(3) 0.005(3) -0.009(4)
C18 0.041(5) 0.039(5) 0.059(5) -0.019(4) 0.011(4) -0.019(4)
C19 0.035(4) 0.029(4) 0.037(4) -0.003(3) 0.006(3) -0.002(3)
C20 0.038(4) 0.036(4) 0.045(5) -0.001(4) 0.009(4) -0.013(3)
C21 0.046(5) 0.053(5) 0.048(5) -0.011(4) 0.024(4) 0.000(4)
C22 0.055(5) 0.057(5) 0.042(5) -0.026(4) 0.008(4) -0.018(4)
C23 0.053(5) 0.055(5) 0.047(5) -0.016(4) 0.021(4) -0.013(4)
C24 0.055(5) 0.039(4) 0.051(5) -0.018(4) 0.015(4) -0.013(4)
C25 0.041(5) 0.050(5) 0.054(5) -0.009(4) 0.017(4) -0.008(4)
C26 0.062(6) 0.053(6) 0.088(7) -0.001(5) 0.025(5) -0.024(5)
C27 0.114(9) 0.073(7) 0.068(7) 0.022(6) 0.019(6) -0.010(6)
C28 0.103(10) 0.104(10) 0.107(10) 0.003(5) 0.014(5) -0.005(5)
C29 0.115(10) 0.113(10) 0.114(10) 0.002(5) 0.010(5) -0.003(5)
C30 0.142(15) 0.142(15) 0.142(15) 0.002(5) 0.016(5) 0.000(5)
C25' 0.041(5) 0.050(5) 0.054(5) -0.009(4) 0.017(4) -0.008(4)
C26' 0.062(6) 0.053(6) 0.088(7) -0.001(5) 0.025(5) -0.024(5)
C27' 0.114(9) 0.073(7) 0.068(7) 0.022(6) 0.019(6) -0.010(6)
C28' 0.102(10) 0.100(10) 0.103(10) 0.003(5) 0.012(5) 0.001(5)
C29' 0.090(8) 0.081(8) 0.087(8) 0.001(5) 0.008(5) 0.000(5)
C30' 0.090(8) 0.084(8) 0.084(8) 0.001(5) 0.008(5) -0.002(5)
C31 0.045(5) 0.053(5) 0.041(5) -0.019(4) 0.002(4) -0.014(4)
C32 0.043(5) 0.057(6) 0.083(7) -0.003(5) -0.018(5) -0.014(4)
C33 0.059(6) 0.067(6) 0.063(6) -0.009(5) 0.002(5) -0.005(5)
C34 0.046(5) 0.065(6) 0.069(6) -0.010(5) 0.000(4) 0.004(5)
C35 0.047(5) 0.070(6) 0.069(6) -0.018(5) 0.000(4) -0.002(5)
C36 0.077(7) 0.112(9) 0.078(8) 0.004(7) -0.020(6) -0.010(7)
C37 0.040(4) 0.037(4) 0.046(5) -0.005(4) 0.008(4) -0.005(4)
C38 0.040(5) 0.049(5) 0.067(6) 0.009(4) 0.003(4) 0.005(4)
C39 0.032(5) 0.073(6) 0.075(6) 0.013(5) 0.000(4) 0.003(4)
C40 0.053(6) 0.065(6) 0.076(7) 0.013(5) -0.013(5) -0.010(5)
C41 0.071(7) 0.093(8) 0.106(9) 0.025(7) -0.022(6) -0.028(6)
C42 0.153(13) 0.088(9) 0.124(12) 0.011(8) -0.045(10) -0.045(9)
C43 0.099(8) 0.054(6) 0.072(7) -0.026(5) 0.028(6) -0.027(6)
C44 0.084(7) 0.058(6) 0.082(7) 0.003(5) -0.017(6) 0.019(6)
C45 0.059(6) 0.071(7) 0.108(9) -0.012(6) 0.009(6) -0.025(5)
C46 0.060(6) 0.069(7) 0.132(10) 0.007(7) 0.007(6) -0.004(6)
C47 0.074(7) 0.091(8) 0.095(8) 0.003(7) 0.015(6) -0.019(6)
C48 0.083(7) 0.084(8) 0.092(8) 0.002(6) 0.017(6) -0.005(6)
C49 0.036(4) 0.027(4) 0.033(4) -0.002(3) 0.006(3) 0.007(3)
C50 0.048(5) 0.033(4) 0.038(4) -0.002(3) 0.005(3) -0.003(4)
C51 0.052(5) 0.031(4) 0.047(5) -0.010(4) 0.008(4) 0.000(4)
C52 0.057(5) 0.052(5) 0.038(5) -0.026(4) 0.014(4) -0.005(4)
C53 0.067(6) 0.052(5) 0.033(5) -0.011(4) 0.006(4) -0.003(4)
C54 0.054(5) 0.040(4) 0.029(4) -0.001(3) 0.008(3) 0.007(4)
C55 0.086(7) 0.037(5) 0.082(7) -0.017(5) 0.010(5) 0.020(5)
C56 0.042(4) 0.024(4) 0.028(4) -0.004(3) 0.005(3) -0.003(3)
C57 0.042(4) 0.035(4) 0.043(5) -0.006(3) 0.011(4) -0.006(3)
C58 0.047(5) 0.047(5) 0.034(4) -0.012(4) 0.010(4) -0.015(4)
C59 0.053(5) 0.038(5) 0.063(6) -0.024(4) 0.023(4) -0.008(4)
C60 0.057(5) 0.040(5) 0.058(6) -0.009(4) 0.007(4) 0.015(4)
C61 0.055(5) 0.035(4) 0.040(5) -0.003(4) 0.004(4) 0.007(4)
C62 0.099(7) 0.061(6) 0.037(5) -0.016(4) 0.007(5) -0.005(5)
N5 0.028(3) 0.023(3) 0.029(3) -0.001(2) 0.001(2) 0.002(2)
C63 0.071(11) 0.040(9) 0.018(8) 0.002(6) 0.003(7) 0.009(8)
C64 0.060(11) 0.038(9) 0.055(11) 0.008(8) -0.010(9) -0.024(8)
C65 0.057(11) 0.060(11) 0.043(10) 0.022(9) 0.012(8) 0.005(9)
N5' 0.028(3) 0.023(3) 0.029(3) -0.001(2) 0.001(2) 0.002(2)
C63' 0.040(9) 0.057(11) 0.048(10) 0.022(9) 0.011(8) 0.016(8)
C64' 0.076(12) 0.029(8) 0.021(8) 0.005(6) -0.005(8) 0.011(8)
C65' 0.057(10) 0.031(8) 0.038(9) 0.009(7) -0.018(8) -0.015(8)
C100 0.073(7) 0.074(7) 0.098(8) 0.000(6) 0.030(6) -0.001(6)
Cl1 0.139(3) 0.0769(19) 0.112(3) 0.0162(18) 0.028(2) -0.0085(19)
Cl2 0.151(3) 0.0687(18) 0.105(2) 0.0058(16) 0.044(2) 0.0044(19)
Cl3 0.110(2) 0.112(3) 0.115(3) -0.016(2) 0.013(2) -0.021(2)

loop_
_atom_type_symbol
_atom_type_description
_atom_type_scat_dispersion_real
_atom_type_scat_dispersion_imag
_atom_type_scat_source
C C 0.0033 0.0016 'International Tables Vol C Tables 4.2.6.8 and 6.1.1.4'
H H 0.0000 0.0000 'International Tables Vol C Tables 4.2.6.8 and 6.1.1.4'
N N 0.0061 0.0033 'International Tables Vol C Tables 4.2.6.8 and 6.1.1.4'
S S 0.1246 0.1234 'International Tables Vol C Tables 4.2.6.8 and 6.1.1.4'
Cl Cl 0.1484 0.1585 'International Tables Vol C Tables 4.2.6.8 and 6.1.1.4'
Zn Zn 0.2839 1.4301 'International Tables Vol C Tables 4.2.6.8 and 6.1.1.4'

loop_
_geom_angle_atom_site_label_1
_geom_angle_atom_site_label_2
_geom_angle_atom_site_label_3
_geom_angle
_geom_angle_site_symmetry_1
_geom_angle_site_symmetry_3
_geom_angle_publ_flag
N3 Zn1 N2 91.3(2) . . ?
N3 Zn1 N1 164.4(2) . . ?
N2 Zn1 N1 86.0(2) . . ?
N3 Zn1 N4 86.3(2) . . ?
N2 Zn1 N4 163.2(2) . . ?
N1 Zn1 N4 91.9(2) . . ?
N3 Zn1 N5 97.7(2) . . ?
N2 Zn1 N5 98.0(2) . . ?
N1 Zn1 N5 97.87(19) . . ?
N4 Zn1 N5 98.80(19) . . ?
C62 S1 S2 102.4(3) . 3 ?
C55 S2 S1 101.0(3) . 3 ?
C1 N1 C4 106.5(5) . . ?
C1 N1 Zn1 123.7(4) . . ?
C4 N1 Zn1 129.8(4) . . ?
C9 N2 C6 107.1(5) . . ?
C9 N2 Zn1 123.4(4) . . ?
C6 N2 Zn1 129.1(4) . . ?
C11 N3 C14 106.7(5) . . ?
C11 N3 Zn1 123.2(4) . . ?
C14 N3 Zn1 128.7(4) . . ?
C19 N4 C16 107.0(5) . . ?
C19 N4 Zn1 123.1(4) . . ?
C16 N4 Zn1 129.7(4) . . ?
N1 C1 C20 124.5(6) . . ?
N1 C1 C2 110.7(6) . . ?
C20 C1 C2 124.7(6) . . ?
C3 C2 C1 107.7(6) . . ?
C3 C2 C25 128.4(6) . . ?
C1 C2 C25 123.8(6) . . ?
C2 C3 C4 106.5(6) . . ?
C2 C3 C21 124.4(6) . . ?
C4 C3 C21 129.1(6) . . ?
N1 C4 C5 123.5(6) . . ?
N1 C4 C3 108.5(6) . . ?
C5 C4 C3 128.0(6) . . ?
C6 C5 C4 126.7(6) . . ?
C6 C5 C49 116.7(6) . . ?
C4 C5 C49 116.5(6) . . ?
C5 C6 N2 123.5(6) . . ?
C5 C6 C7 127.8(6) . . ?
N2 C6 C7 108.6(5) . . ?
C8 C7 C6 106.7(6) . . ?
C8 C7 C22 123.5(6) . . ?
C6 C7 C22 129.8(6) . . ?
C7 C8 C9 107.7(5) . . ?
C7 C8 C31 125.8(6) . . ?
C9 C8 C31 126.4(6) . . ?
N2 C9 C10 125.6(6) . . ?
N2 C9 C8 109.9(6) . . ?
C10 C9 C8 124.5(6) . . ?
C9 C10 C11 129.5(6) . . ?
C9 C10 H10A 115.2 . . ?
C11 C10 H10A 115.2 . . ?
N3 C11 C10 124.3(6) . . ?
N3 C11 C12 110.1(6) . . ?
C10 C11 C12 125.5(6) . . ?
C13 C12 C11 107.8(6) . . ?
C13 C12 C37 128.7(6) . . ?
C11 C12 C37 123.5(6) . . ?
C12 C13 C14 106.9(6) . . ?
C12 C13 C23 123.6(6) . . ?
C14 C13 C23 129.5(6) . . ?
N3 C14 C15 124.6(6) . . ?
N3 C14 C13 108.4(6) . . ?
C15 C14 C13 126.9(6) . . ?
C14 C15 C16 125.3(6) . . ?
C14 C15 C56 117.8(6) . . ?
C16 C15 C56 117.0(6) . . ?
N4 C16 C15 123.7(6) . . ?
N4 C16 C17 108.8(6) . . ?
C15 C16 C17 127.5(6) . . ?
C18 C17 C16 107.3(6) . . ?
C18 C17 C24 122.8(6) . . ?
C16 C17 C24 129.9(6) . . ?
C17 C18 C19 106.3(6) . . ?
C17 C18 C43 129.2(7) . . ?
C19 C18 C43 123.7(7) . . ?
N4 C19 C20 125.5(6) . . ?
N4 C19 C18 110.6(6) . . ?
C20 C19 C18 123.7(6) . . ?
C19 C20 C1 129.9(7) . . ?
C19 C20 H20A 115.1 . . ?
C1 C20 H20A 115.1 . . ?
C3 C21 H21A 109.5 . . ?
C3 C21 H21B 109.5 . . ?
H21A C21 H21B 109.5 . . ?
C3 C21 H21C 109.5 . . ?
H21A C21 H21C 109.5 . . ?
H21B C21 H21C 109.5 . . ?
C7 C22 H22A 109.5 . . ?
C7 C22 H22B 109.5 . . ?
H22A C22 H22B 109.5 . . ?
C7 C22 H22C 109.5 . . ?
H22A C22 H22C 109.5 . . ?
H22B C22 H22C 109.5 . . ?
C13 C23 H23A 109.5 . . ?
C13 C23 H23B 109.5 . . ?
H23A C23 H23B 109.5 . . ?
C13 C23 H23C 109.5 . . ?
H23A C23 H23C 109.5 . . ?
H23B C23 H23C 109.5 . . ?
C17 C24 H24A 109.5 . . ?
C17 C24 H24B 109.5 . . ?
H24A C24 H24B 109.5 . . ?
C17 C24 H24C 109.5 . . ?
H24A C24 H24C 109.5 . . ?
H24B C24 H24C 109.5 . . ?
C2 C25 C26 112.0(6) . . ?
C2 C25 H25A 109.2 . . ?
C26 C25 H25A 109.2 . . ?
C2 C25 H25B 109.2 . . ?
C26 C25 H25B 109.2 . . ?
H25A C25 H25B 107.9 . . ?
C27 C26 C25 114.2(7) . . ?
C27 C26 H26A 108.7 . . ?
C25 C26 H26A 108.7 . . ?
C27 C26 H26B 108.7 . . ?
C25 C26 H26B 108.7 . . ?
H26A C26 H26B 107.6 . . ?
C26 C27 C28 115.9(11) . . ?
C26 C27 H27A 108.3 . . ?
C28 C27 H27A 108.3 . . ?
C26 C27 H27B 108.3 . . ?
C28 C27 H27B 108.3 . . ?
H27A C27 H27B 107.4 . . ?
C27 C28 C29 109.0(12) . . ?
C27 C28 H28A 109.9 . . ?
C29 C28 H28A 109.9 . . ?
C27 C28 H28B 109.9 . . ?
C29 C28 H28B 109.9 . . ?
H28A C28 H28B 108.3 . . ?
C30 C29 C28 110.9(13) . . ?
C30 C29 H29A 109.5 . . ?
C28 C29 H29A 109.5 . . ?
C30 C29 H29B 109.5 . . ?
C28 C29 H29B 109.5 . . ?
H29A C29 H29B 108.0 . . ?
C29' C28' H28C 108.5 . . ?
C29' C28' H28D 108.5 . . ?
H28C C28' H28D 107.5 . . ?
C28' C29' C30' 114.6(13) . . ?
C28' C29' H29C 108.6 . . ?
C30' C29' H29C 108.6 . . ?
C28' C29' H29D 108.6 . . ?
C30' C29' H29D 108.6 . . ?
H29C C29' H29D 107.6 . . ?
C29' C30' H30D 109.5 . . ?
C29' C30' H30E 109.5 . . ?
H30D C30' H30E 109.5 . . ?
C29' C30' H30F 109.5 . . ?
H30D C30' H30F 109.5 . . ?
H30E C30' H30F 109.5 . . ?
C8 C31 C32 112.3(6) . . ?
C8 C31 H31A 109.1 . . ?
C32 C31 H31A 109.1 . . ?
C8 C31 H31B 109.1 . . ?
C32 C31 H31B 109.1 . . ?
H31A C31 H31B 107.9 . . ?
C33 C32 C31 113.2(6) . . ?
C33 C32 H32A 108.9 . . ?
C31 C32 H32A 108.9 . . ?
C33 C32 H32B 108.9 . . ?
C31 C32 H32B 108.9 . . ?
H32A C32 H32B 107.7 . . ?
C34 C33 C32 112.9(6) . . ?
C34 C33 H33A 109.0 . . ?
C32 C33 H33A 109.0 . . ?
C34 C33 H33B 109.0 . . ?
C32 C33 H33B 109.0 . . ?
H33A C33 H33B 107.8 . . ?
C35 C34 C33 113.5(6) . . ?
C35 C34 H34A 108.9 . . ?
C33 C34 H34A 108.9 . . ?
C35 C34 H34B 108.9 . . ?
C33 C34 H34B 108.9 . . ?
H34A C34 H34B 107.7 . . ?
C34 C35 C36 112.3(7) . . ?
C34 C35 H35A 109.1 . . ?
C36 C35 H35A 109.1 . . ?
C34 C35 H35B 109.1 . . ?
C36 C35 H35B 109.1 . . ?
H35A C35 H35B 107.9 . . ?
C35 C36 H36A 109.5 . . ?
C35 C36 H36B 109.5 . . ?
H36A C36 H36B 109.5 . . ?
C35 C36 H36C 109.5 . . ?
H36A C36 H36C 109.5 . . ?
H36B C36 H36C 109.5 . . ?
C12 C37 C38 113.3(6) . . ?
C12 C37 H37A 108.9 . . ?
C38 C37 H37A 108.9 . . ?
C12 C37 H37B 108.9 . . ?
C38 C37 H37B 108.9 . . ?
H37A C37 H37B 107.7 . . ?
C37 C38 C39 111.8(6) . . ?
C37 C38 H38A 109.3 . . ?
C39 C38 H38A 109.3 . . ?
C37 C38 H38B 109.3 . . ?
C39 C38 H38B 109.3 . . ?
H38A C38 H38B 107.9 . . ?
C40 C39 C38 112.2(6) . . ?
C40 C39 H39A 109.2 . . ?
C38 C39 H39A 109.2 . . ?
C40 C39 H39B 109.2 . . ?
C38 C39 H39B 109.2 . . ?
H39A C39 H39B 107.9 . . ?
C39 C40 C41 112.2(7) . . ?
C39 C40 H40A 109.2 . . ?
C41 C40 H40A 109.2 . . ?
C39 C40 H40B 109.2 . . ?
C41 C40 H40B 109.2 . . ?
H40A C40 H40B 107.9 . . ?
C42 C41 C40 111.8(8) . . ?
C42 C41 H41A 109.3 . . ?
C40 C41 H41A 109.3 . . ?
C42 C41 H41B 109.3 . . ?
C40 C41 H41B 109.3 . . ?
H41A C41 H41B 107.9 . . ?
C41 C42 H42A 109.5 . . ?
C41 C42 H42B 109.5 . . ?
H42A C42 H42B 109.5 . . ?
C41 C42 H42C 109.5 . . ?
H42A C42 H42C 109.5 . . ?
H42B C42 H42C 109.5 . . ?
C44 C43 C18 112.1(7) . . ?
C44 C43 H43A 109.2 . . ?
C18 C43 H43A 109.2 . . ?
C44 C43 H43B 109.2 . . ?
C18 C43 H43B 109.2 . . ?
H43A C43 H43B 107.9 . . ?
C43 C44 C45 110.8(7) . . ?
C43 C44 H44A 109.5 . . ?
C45 C44 H44A 109.5 . . ?
C43 C44 H44B 109.5 . . ?
C45 C44 H44B 109.5 . . ?
H44A C44 H44B 108.1 . . ?
C46 C45 C44 111.5(7) . . ?
C46 C45 H45A 109.3 . . ?
C44 C45 H45A 109.3 . . ?
C46 C45 H45B 109.3 . . ?
C44 C45 H45B 109.3 . . ?
H45A C45 H45B 108.0 . . ?
C47 C46 C45 112.1(7) . . ?
C47 C46 H46A 109.2 . . ?
C45 C46 H46A 109.2 . . ?
C47 C46 H46B 109.2 . . ?
C45 C46 H46B 109.2 . . ?
H46A C46 H46B 107.9 . . ?
C48 C47 C46 111.8(8) . . ?
C48 C47 H47A 109.3 . . ?
C46 C47 H47A 109.3 . . ?
C48 C47 H47B 109.3 . . ?
C46 C47 H47B 109.3 . . ?
H47A C47 H47B 107.9 . . ?
C47 C48 H48A 109.5 . . ?
C47 C48 H48B 109.5 . . ?
H48A C48 H48B 109.5 . . ?
C47 C48 H48C 109.5 . . ?
H48A C48 H48C 109.5 . . ?
H48B C48 H48C 109.5 . . ?
C50 C49 C54 118.6(6) . . ?
C50 C49 C5 121.7(6) . . ?
C54 C49 C5 119.7(6) . . ?
C49 C50 C51 121.7(7) . . ?
C49 C50 H50A 119.1 . . ?
C51 C50 H50A 119.1 . . ?
C52 C51 C50 118.3(7) . . ?
C52 C51 C55 119.6(7) . . ?
C50 C51 C55 122.1(8) . . ?
C53 C52 C51 121.1(7) . . ?
C53 C52 H52A 119.4 . . ?
C51 C52 H52A 119.4 . . ?
C52 C53 C54 119.2(7) . . ?
C52 C53 H53A 120.4 . . ?
C54 C53 H53A 120.4 . . ?
C53 C54 C49 121.0(7) . . ?
C53 C54 H54A 119.5 . . ?
C49 C54 H54A 119.5 . . ?
C51 C55 S2 110.3(6) . . ?
C51 C55 H55A 109.6 . . ?
S2 C55 H55A 109.6 . . ?
C51 C55 H55B 109.6 . . ?
S2 C55 H55B 109.6 . . ?
H55A C55 H55B 108.1 . . ?
C57 C56 C61 118.8(6) . . ?
C57 C56 C15 121.7(6) . . ?
C61 C56 C15 119.5(6) . . ?
C56 C57 C58 121.4(7) . . ?
C56 C57 H57A 119.3 . . ?
C58 C57 H57A 119.3 . . ?
C59 C58 C57 118.1(7) . . ?
C59 C58 C62 120.3(7) . . ?
C57 C58 C62 121.4(8) . . ?
C60 C59 C58 120.8(7) . . ?
C60 C59 H59A 119.6 . . ?
C58 C59 H59A 119.6 . . ?
C61 C60 C59 119.7(7) . . ?
C61 C60 H60A 120.1 . . ?
C59 C60 H60A 120.1 . . ?
C60 C61 C56 121.1(7) . . ?
C60 C61 H61A 119.5 . . ?
C56 C61 H61A 119.5 . . ?
C58 C62 S1 116.1(7) . . ?
C58 C62 H62A 108.3 . . ?
S1 C62 H62A 108.3 . . ?
C58 C62 H62B 108.3 . . ?
S1 C62 H62B 108.3 . . ?
H62A C62 H62B 107.4 . . ?
C65 N5 C64 109.0(11) . . ?
C65 N5 C63 108.7(10) . . ?
C64 N5 C63 105.4(10) . . ?
C65 N5 Zn1 110.9(6) . . ?
C64 N5 Zn1 112.0(7) . . ?
C63 N5 Zn1 110.7(6) . . ?
N5 C63 H63A 109.2 . . ?
N5 C63 H63B 108.8 . . ?
H63A C63 H63B 109.5 . . ?
N5 C64 H64A 108.8 . . ?
N5 C64 H64B 109.6 . . ?
H64A C64 H64B 109.5 . . ?
N5 C65 H65A 109.0 . . ?
N5 C65 H65B 108.7 . . ?
H65A C65 H65B 109.4 . . ?
H63C C63' H63D 109.5 . . ?
H64C C64' H64D 109.5 . . ?
H65C C65' H65D 109.5 . . ?
Cl3 C100 Cl2 112.6(6) . . ?
Cl3 C100 Cl1 109.8(6) . . ?
Cl2 C100 Cl1 110.1(6) . . ?
Cl3 C100 H10B 108.0 . . ?
Cl2 C100 H10B 108.0 . . ?
Cl1 C100 H10B 108.0 . . ?

loop_
_geom_bond_atom_site_label_1
_geom_bond_atom_site_label_2
_geom_bond_distance
_geom_bond_site_symmetry_2
_geom_bond_publ_flag
Zn1 N3 2.072(5) . ?
Zn1 N2 2.088(5) . ?
Zn1 N1 2.089(5) . ?
Zn1 N4 2.091(5) . ?
Zn1 N5 2.227(5) . ?
S1 C62 1.793(9) . ?
S1 S2 2.024(4) 3 ?
S2 C55 1.809(10) . ?
S2 S1 2.024(4) 3 ?
N1 C1 1.372(8) . ?
N1 C4 1.384(8) . ?
N2 C9 1.352(8) . ?
N2 C6 1.403(8) . ?
N3 C11 1.367(8) . ?
N3 C14 1.379(8) . ?
N4 C19 1.355(8) . ?
N4 C16 1.367(8) . ?
C1 C20 1.396(10) . ?
C1 C2 1.423(9) . ?
C2 C3 1.357(9) . ?
C2 C25 1.517(7) . ?
C3 C4 1.474(9) . ?
C3 C21 1.511(10) . ?
C4 C5 1.412(9) . ?
C5 C6 1.400(9) . ?
C5 C49 1.496(9) . ?
C6 C7 1.465(9) . ?
C7 C8 1.352(9) . ?
C7 C22 1.516(9) . ?
C8 C9 1.457(9) . ?
C8 C31 1.516(7) . ?
C9 C10 1.383(9) . ?
C10 C11 1.392(10) . ?
C10 H10A 0.9400 . ?
C11 C12 1.436(9) . ?
C12 C13 1.336(9) . ?
C12 C37 1.520(7) . ?
C13 C14 1.473(9) . ?
C13 C23 1.523(10) . ?
C14 C15 1.404(9) . ?
C15 C16 1.430(9) . ?
C15 C56 1.496(9) . ?
C16 C17 1.459(10) . ?
C17 C18 1.350(10) . ?
C17 C24 1.514(10) . ?
C18 C19 1.442(10) . ?
C18 C43 1.542(8) . ?
C19 C20 1.394(10) . ?
C20 H20A 0.9400 . ?
C21 H21A 0.9700 . ?
C21 H21B 0.9700 . ?
C21 H21C 0.9700 . ?
C22 H22A 0.9700 . ?
C22 H22B 0.9700 . ?
C22 H22C 0.9700 . ?
C23 H23A 0.9700 . ?
C23 H23B 0.9700 . ?
C23 H23C 0.9700 . ?
C24 H24A 0.9700 . ?
C24 H24B 0.9700 . ?
C24 H24C 0.9700 . ?
C25 C26 1.549(8) . ?
C25 H25A 0.9800 . ?
C25 H25B 0.9800 . ?
C26 C27 1.509(8) . ?
C26 H26A 0.9800 . ?
C26 H26B 0.9800 . ?
C27 C28 1.529(10) . ?
C27 H27A 0.9800 . ?
C27 H27B 0.9800 . ?
C28 C29 1.537(10) . ?
C28 H28A 0.9800 . ?
C28 H28B 0.9800 . ?
C29 C30 1.523(10) . ?
C29 H29A 0.9800 . ?
C29 H29B 0.9800 . ?
C30 H30A 0.9700 . ?
C30 H30B 0.9700 . ?
C30 H30C 0.9700 . ?
C28' C29' 1.520(10) . ?
C28' H28C 0.9800 . ?
C28' H28D 0.9800 . ?
C29' C30' 1.526(10) . ?
C29' H29C 0.9800 . ?
C29' H29D 0.9800 . ?
C30' H30D 0.9700 . ?
C30' H30E 0.9700 . ?
C30' H30F 0.9700 . ?
C31 C32 1.535(8) . ?
C31 H31A 0.9800 . ?
C31 H31B 0.9800 . ?
C32 C33 1.526(7) . ?
C32 H32A 0.9800 . ?
C32 H32B 0.9800 . ?
C33 C34 1.523(8) . ?
C33 H33A 0.9800 . ?
C33 H33B 0.9800 . ?
C34 C35 1.518(8) . ?
C34 H34A 0.9800 . ?
C34 H34B 0.9800 . ?
C35 C36 1.527(8) . ?
C35 H35A 0.9800 . ?
C35 H35B 0.9800 . ?
C36 H36A 0.9700 . ?
C36 H36B 0.9700 . ?
C36 H36C 0.9700 . ?
C37 C38 1.527(7) . ?
C37 H37A 0.9800 . ?
C37 H37B 0.9800 . ?
C38 C39 1.533(7) . ?
C38 H38A 0.9800 . ?
C38 H38B 0.9800 . ?
C39 C40 1.523(8) . ?
C39 H39A 0.9800 . ?
C39 H39B 0.9800 . ?
C40 C41 1.525(8) . ?
C40 H40A 0.9800 . ?
C40 H40B 0.9800 . ?
C41 C42 1.515(9) . ?
C41 H41A 0.9800 . ?
C41 H41B 0.9800 . ?
C42 H42A 0.9700 . ?
C42 H42B 0.9700 . ?
C42 H42C 0.9700 . ?
C43 C44 1.498(8) . ?
C43 H43A 0.9800 . ?
C43 H43B 0.9800 . ?
C44 C45 1.554(8) . ?
C44 H44A 0.9800 . ?
C44 H44B 0.9800 . ?
C45 C46 1.530(8) . ?
C45 H45A 0.9800 . ?
C45 H45B 0.9800 . ?
C46 C47 1.513(8) . ?
C46 H46A 0.9800 . ?
C46 H46B 0.9800 . ?
C47 C48 1.512(8) . ?
C47 H47A 0.9800 . ?
C47 H47B 0.9800 . ?
C48 H48A 0.9700 . ?
C48 H48B 0.9700 . ?
C48 H48C 0.9700 . ?
C49 C50 1.377(10) . ?
C49 C54 1.394(10) . ?
C50 C51 1.399(10) . ?
C50 H50A 0.9400 . ?
C51 C52 1.392(11) . ?
C51 C55 1.515(11) . ?
C52 C53 1.382(11) . ?
C52 H52A 0.9400 . ?
C53 C54 1.393(10) . ?
C53 H53A 0.9400 . ?
C54 H54A 0.9400 . ?
C55 H55A 0.9800 . ?
C55 H55B 0.9800 . ?
C56 C57 1.382(10) . ?
C56 C61 1.385(10) . ?
C57 C58 1.408(10) . ?
C57 H57A 0.9400 . ?
C58 C59 1.392(11) . ?
C58 C62 1.490(11) . ?
C59 C60 1.385(12) . ?
C59 H59A 0.9400 . ?
C60 C61 1.381(11) . ?
C60 H60A 0.9400 . ?
C61 H61A 0.9400 . ?
C62 H62A 0.9800 . ?
C62 H62B 0.9800 . ?
N5 C65 1.463(17) . ?
N5 C64 1.468(15) . ?
N5 C63 1.504(14) . ?
C63 H63A 0.9799 . ?
C63 H63B 0.9799 . ?
C64 H64A 0.9801 . ?
C64 H64B 0.9799 . ?
C65 H65A 0.9802 . ?
C65 H65B 0.9800 . ?
C63' H63C 0.9799 . ?
C63' H63D 0.9801 . ?
C64' H64C 0.9800 . ?
C64' H64D 0.9801 . ?
C65' H65C 0.9799 . ?
C65' H65D 0.9799 . ?
C100 Cl3 1.716(12) . ?
C100 Cl2 1.744(11) . ?
C100 Cl1 1.771(11) . ?
C100 H10B 0.9900 . ?

loop_
_geom_torsion_atom_site_label_1
_geom_torsion_atom_site_label_2
_geom_torsion_atom_site_label_3
_geom_torsion_atom_site_label_4
_geom_torsion
_geom_torsion_site_symmetry_1
_geom_torsion_site_symmetry_2
_geom_torsion_site_symmetry_3
_geom_torsion_site_symmetry_4
_geom_torsion_publ_flag
N3 Zn1 N1 C1 -90.3(9) . . . . ?
N2 Zn1 N1 C1 -170.6(5) . . . . ?
N4 Zn1 N1 C1 -7.3(5) . . . . ?
N5 Zn1 N1 C1 91.9(5) . . . . ?
N3 Zn1 N1 C4 91.3(9) . . . . ?
N2 Zn1 N1 C4 11.0(5) . . . . ?
N4 Zn1 N1 C4 174.3(5) . . . . ?
N5 Zn1 N1 C4 -86.5(5) . . . . ?
N3 Zn1 N2 C9 11.0(5) . . . . ?
N1 Zn1 N2 C9 175.7(5) . . . . ?
N4 Zn1 N2 C9 92.5(8) . . . . ?
N5 Zn1 N2 C9 -86.9(5) . . . . ?
N3 Zn1 N2 C6 -177.1(5) . . . . ?
N1 Zn1 N2 C6 -12.4(5) . . . . ?
N4 Zn1 N2 C6 -95.6(8) . . . . ?
N5 Zn1 N2 C6 85.0(5) . . . . ?
N2 Zn1 N3 C11 -17.4(5) . . . . ?
N1 Zn1 N3 C11 -97.0(9) . . . . ?
N4 Zn1 N3 C11 179.2(5) . . . . ?
N5 Zn1 N3 C11 80.8(5) . . . . ?
N2 Zn1 N3 C14 177.8(5) . . . . ?
N1 Zn1 N3 C14 98.2(9) . . . . ?
N4 Zn1 N3 C14 14.4(5) . . . . ?
N5 Zn1 N3 C14 -84.0(5) . . . . ?
N3 Zn1 N4 C19 176.7(5) . . . . ?
N2 Zn1 N4 C19 94.5(8) . . . . ?
N1 Zn1 N4 C19 12.2(5) . . . . ?
N5 Zn1 N4 C19 -86.1(5) . . . . ?
N3 Zn1 N4 C16 -8.6(5) . . . . ?
N2 Zn1 N4 C16 -90.7(9) . . . . ?
N1 Zn1 N4 C16 -173.1(5) . . . . ?
N5 Zn1 N4 C16 88.7(5) . . . . ?
C4 N1 C1 C20 178.5(6) . . . . ?
Zn1 N1 C1 C20 -0.3(9) . . . . ?
C4 N1 C1 C2 0.0(7) . . . . ?
Zn1 N1 C1 C2 -178.7(4) . . . . ?
N1 C1 C2 C3 1.6(8) . . . . ?
C20 C1 C2 C3 -176.8(7) . . . . ?
N1 C1 C2 C25 -173.9(6) . . . . ?
C20 C1 C2 C25 7.7(11) . . . . ?
C1 C2 C3 C4 -2.4(7) . . . . ?
C25 C2 C3 C4 172.7(6) . . . . ?
C1 C2 C3 C21 178.1(7) . . . . ?
C25 C2 C3 C21 -6.7(12) . . . . ?
C1 N1 C4 C5 176.4(6) . . . . ?
Zn1 N1 C4 C5 -5.0(9) . . . . ?
C1 N1 C4 C3 -1.5(7) . . . . ?
Zn1 N1 C4 C3 177.1(4) . . . . ?
C2 C3 C4 N1 2.5(7) . . . . ?
C21 C3 C4 N1 -178.0(7) . . . . ?
C2 C3 C4 C5 -175.3(6) . . . . ?
C21 C3 C4 C5 4.1(12) . . . . ?
N1 C4 C5 C6 -5.4(10) . . . . ?
C3 C4 C5 C6 172.1(6) . . . . ?
N1 C4 C5 C49 178.8(6) . . . . ?
C3 C4 C5 C49 -3.7(10) . . . . ?
C4 C5 C6 N2 3.8(10) . . . . ?
C49 C5 C6 N2 179.6(6) . . . . ?
C4 C5 C6 C7 -172.8(6) . . . . ?
C49 C5 C6 C7 3.1(10) . . . . ?
C9 N2 C6 C5 -179.0(6) . . . . ?
Zn1 N2 C6 C5 8.1(9) . . . . ?
C9 N2 C6 C7 -1.9(7) . . . . ?
Zn1 N2 C6 C7 -174.8(4) . . . . ?
C5 C6 C7 C8 177.8(6) . . . . ?
N2 C6 C7 C8 0.9(7) . . . . ?
C5 C6 C7 C22 -4.7(12) . . . . ?
N2 C6 C7 C22 178.4(7) . . . . ?
C6 C7 C8 C9 0.4(7) . . . . ?
C22 C7 C8 C9 -177.3(7) . . . . ?
C6 C7 C8 C31 -177.5(6) . . . . ?
C22 C7 C8 C31 4.8(11) . . . . ?
C6 N2 C9 C10 -177.0(6) . . . . ?
Zn1 N2 C9 C10 -3.6(9) . . . . ?
C6 N2 C9 C8 2.2(7) . . . . ?
Zn1 N2 C9 C8 175.6(4) . . . . ?
C7 C8 C9 N2 -1.7(8) . . . . ?
C31 C8 C9 N2 176.3(6) . . . . ?
C7 C8 C9 C10 177.5(7) . . . . ?
C31 C8 C9 C10 -4.6(11) . . . . ?
N2 C9 C10 C11 -2.9(12) . . . . ?
C8 C9 C10 C11 178.1(7) . . . . ?
C14 N3 C11 C10 -175.1(6) . . . . ?
Zn1 N3 C11 C10 17.3(9) . . . . ?
C14 N3 C11 C12 2.5(7) . . . . ?
Zn1 N3 C11 C12 -165.1(4) . . . . ?
C9 C10 C11 N3 -4.8(12) . . . . ?
C9 C10 C11 C12 178.0(7) . . . . ?
N3 C11 C12 C13 -3.0(8) . . . . ?
C10 C11 C12 C13 174.6(7) . . . . ?
N3 C11 C12 C37 175.8(6) . . . . ?
C10 C11 C12 C37 -6.6(11) . . . . ?
C11 C12 C13 C14 2.1(8) . . . . ?
C37 C12 C13 C14 -176.6(6) . . . . ?
C11 C12 C13 C23 179.0(7) . . . . ?
C37 C12 C13 C23 0.3(12) . . . . ?
C11 N3 C14 C15 177.6(6) . . . . ?
Zn1 N3 C14 C15 -15.6(9) . . . . ?
C11 N3 C14 C13 -1.2(7) . . . . ?
Zn1 N3 C14 C13 165.6(4) . . . . ?
C12 C13 C14 N3 -0.7(7) . . . . ?
C23 C13 C14 N3 -177.3(7) . . . . ?
C12 C13 C14 C15 -179.4(6) . . . . ?
C23 C13 C14 C15 4.0(12) . . . . ?
N3 C14 C15 C16 5.3(10) . . . . ?
C13 C14 C15 C16 -176.2(6) . . . . ?
N3 C14 C15 C56 -173.4(6) . . . . ?
C13 C14 C15 C56 5.1(10) . . . . ?
C19 N4 C16 C15 178.6(6) . . . . ?
Zn1 N4 C16 C15 3.2(9) . . . . ?
C19 N4 C16 C17 -0.5(7) . . . . ?
Zn1 N4 C16 C17 -175.9(4) . . . . ?
C14 C15 C16 N4 1.1(10) . . . . ?
C56 C15 C16 N4 179.8(6) . . . . ?
C14 C15 C16 C17 -179.9(6) . . . . ?
C56 C15 C16 C17 -1.2(10) . . . . ?
N4 C16 C17 C18 1.8(8) . . . . ?
C15 C16 C17 C18 -177.2(7) . . . . ?
N4 C16 C17 C24 -176.2(7) . . . . ?
C15 C16 C17 C24 4.8(12) . . . . ?
C16 C17 C18 C19 -2.3(9) . . . . ?
C24 C17 C18 C19 175.9(7) . . . . ?
C16 C17 C18 C43 167.6(8) . . . . ?
C24 C17 C18 C43 -14.2(13) . . . . ?
C16 N4 C19 C20 174.0(7) . . . . ?
Zn1 N4 C19 C20 -10.2(10) . . . . ?
C16 N4 C19 C18 -0.9(8) . . . . ?
Zn1 N4 C19 C18 174.9(5) . . . . ?
C17 C18 C19 N4 2.1(9) . . . . ?
C43 C18 C19 N4 -168.5(7) . . . . ?
C17 C18 C19 C20 -172.9(7) . . . . ?
C43 C18 C19 C20 16.5(12) . . . . ?
N4 C19 C20 C1 -1.4(13) . . . . ?
C18 C19 C20 C1 172.8(7) . . . . ?
N1 C1 C20 C19 7.4(12) . . . . ?
C2 C1 C20 C19 -174.4(7) . . . . ?
C3 C2 C25 C26 -100.5(9) . . . . ?
C1 C2 C25 C26 73.9(9) . . . . ?
C2 C25 C26 C27 62.8(10) . . . . ?
C25 C26 C27 C28 172.4(11) . . . . ?
C26 C27 C28 C29 -73(2) . . . . ?
C27 C28 C29 C30 -163(2) . . . . ?
C7 C8 C31 C32 74.4(10) . . . . ?
C9 C8 C31 C32 -103.1(8) . . . . ?
C8 C31 C32 C33 -171.9(7) . . . . ?
C31 C32 C33 C34 174.4(8) . . . . ?
C32 C33 C34 C35 -173.2(8) . . . . ?
C33 C34 C35 C36 -178.1(8) . . . . ?
C13 C12 C37 C38 -88.3(9) . . . . ?
C11 C12 C37 C38 93.1(8) . . . . ?
C12 C37 C38 C39 -168.8(6) . . . . ?
C37 C38 C39 C40 78.7(9) . . . . ?
C38 C39 C40 C41 -175.5(7) . . . . ?
C39 C40 C41 C42 -178.6(9) . . . . ?
C17 C18 C43 C44 102.1(11) . . . . ?
C19 C18 C43 C44 -89.6(10) . . . . ?
C18 C43 C44 C45 171.4(7) . . . . ?
C43 C44 C45 C46 -78.2(11) . . . . ?
C44 C45 C46 C47 -179.7(9) . . . . ?
C45 C46 C47 C48 176.0(10) . . . . ?
C6 C5 C49 C50 87.6(8) . . . . ?
C4 C5 C49 C50 -96.2(8) . . . . ?
C6 C5 C49 C54 -91.0(8) . . . . ?
C4 C5 C49 C54 85.3(8) . . . . ?
C54 C49 C50 C51 0.1(11) . . . . ?
C5 C49 C50 C51 -178.5(7) . . . . ?
C49 C50 C51 C52 -1.8(11) . . . . ?
C49 C50 C51 C55 175.7(7) . . . . ?
C50 C51 C52 C53 2.3(12) . . . . ?
C55 C51 C52 C53 -175.2(8) . . . . ?
C51 C52 C53 C54 -1.2(12) . . . . ?
C52 C53 C54 C49 -0.6(12) . . . . ?
C50 C49 C54 C53 1.1(11) . . . . ?
C5 C49 C54 C53 179.7(7) . . . . ?
C52 C51 C55 S2 -122.9(7) . . . . ?
C50 C51 C55 S2 59.6(10) . . . . ?
S1 S2 C55 C51 176.8(6) 3 . . . ?
C14 C15 C56 C57 -101.0(8) . . . . ?
C16 C15 C56 C57 80.1(8) . . . . ?
C14 C15 C56 C61 79.3(8) . . . . ?
C16 C15 C56 C61 -99.5(8) . . . . ?
C61 C56 C57 C58 0.4(10) . . . . ?
C15 C56 C57 C58 -179.2(6) . . . . ?
C56 C57 C58 C59 -1.0(10) . . . . ?
C56 C57 C58 C62 173.5(7) . . . . ?
C57 C58 C59 C60 0.1(11) . . . . ?
C62 C58 C59 C60 -174.4(8) . . . . ?
C58 C59 C60 C61 1.4(12) . . . . ?
C59 C60 C61 C56 -2.0(12) . . . . ?
C57 C56 C61 C60 1.1(11) . . . . ?
C15 C56 C61 C60 -179.3(7) . . . . ?
C59 C58 C62 S1 -81.4(9) . . . . ?
C57 C58 C62 S1 104.2(8) . . . . ?
S2 S1 C62 C58 -89.9(7) 3 . . . ?
N3 Zn1 N5 C65 172.5(9) . . . . ?
N2 Zn1 N5 C65 -95.1(9) . . . . ?
N1 Zn1 N5 C65 -8.1(9) . . . . ?
N4 Zn1 N5 C65 85.1(9) . . . . ?
N3 Zn1 N5 C64 -65.6(9) . . . . ?
N2 Zn1 N5 C64 26.8(9) . . . . ?
N1 Zn1 N5 C64 113.8(9) . . . . ?
N4 Zn1 N5 C64 -153.0(9) . . . . ?
N3 Zn1 N5 C63 51.7(8) . . . . ?
N2 Zn1 N5 C63 144.2(8) . . . . ?
N1 Zn1 N5 C63 -128.8(8) . . . . ?
N4 Zn1 N5 C63 -35.7(8) . . . . ?
C65 N5 C64 C65 -91.3(11) . . . 3 ?
C63 N5 C64 C65 25.2(11) . . . 3 ?
Zn1 N5 C64 C65 145.7(6) . . . 3 ?
C64 N5 C65 C64 90.8(11) . . . 3 ?
C63 N5 C65 C64 -23.6(11) . . . 3 ?
Zn1 N5 C65 C64 -145.5(6) . . . 3 ?
